data_4035751
loop_
_publ_author_name
'Li, Heng'
'Zhou, Peng'
'Xie, Feng'
'Hu, Jian-Qiang'
'Yang, Shi-Zhao'
'Wang, You-Jian'
'Hao, Wen-Juan'
'Tu, Shu-Jiang'
'Jiang, Bo'

_publ_section_title
;
 I<sub>2</sub>-Mediated Iodobenzannulation of Yne-Allenones toward
 1-Naphthols and Their Synthetic Application.
;
_journal_issue 21
_journal_name_full 'The Journal of organic chemistry'
_journal_page_first 13335
_journal_page_last 13343
_journal_paper_doi 10.1021/acs.joc.8b02108
_journal_volume 83
_journal_year 2018
_chemical_formula_sum 'C18 H12 F I O2'
_chemical_formula_weight 406.18
_space_group_IT_number 14
_space_group_name_Hall '-P 2yn'
_space_group_name_H-M_alt 'P 1 21/n 1'
_symmetry_cell_setting monoclinic
_symmetry_space_group_name_H-M 'P 1 21/n 1'
_atom_sites_solution_hydrogens geom
_atom_sites_solution_primary direct
_atom_sites_solution_secondary difmap
_audit_creation_method SHELXL-97
_cell_angle_alpha 90.00
_cell_angle_beta 95.1590(10)
_cell_angle_gamma 90.00
_cell_formula_units_Z 4
_cell_length_a 12.9743(11)
_cell_length_b 5.0822(5)
_cell_length_c 23.572(2)
_cell_measurement_reflns_used 2167
_cell_measurement_temperature 298(2)
_cell_measurement_theta_max 23.006
_cell_measurement_theta_min 3.153
_cell_volume 1548.0(2)
_computing_cell_refinement 'Bruker SMART'
_computing_data_collection 'Bruker SMART'
_computing_data_reduction 'Bruker SAINT'
_computing_molecular_graphics 'Bruker SHELXTL'
_computing_publication_material 'Bruker SHELXTL'
_computing_structure_refinement 'SHELXL-97 (Sheldrick, 1997)'
_computing_structure_solution 'SHELXS-97 (Sheldrick, 1990)'
_diffrn_ambient_temperature 298(2)
_diffrn_measured_fraction_theta_full 0.978
_diffrn_measured_fraction_theta_max 0.978
_diffrn_measurement_device_type 'CCD area detector'
_diffrn_measurement_method 'phi and omega scans'
_diffrn_radiation_monochromator graphite
_diffrn_radiation_source 'fine-focus sealed tube'
_diffrn_radiation_type MoK\a
_diffrn_radiation_wavelength 0.71073
_diffrn_reflns_av_R_equivalents 0.0850
_diffrn_reflns_av_sigmaI/netI 0.0950
_diffrn_reflns_limit_h_max 15
_diffrn_reflns_limit_h_min -15
_diffrn_reflns_limit_k_max 6
_diffrn_reflns_limit_k_min -5
_diffrn_reflns_limit_l_max 21
_diffrn_reflns_limit_l_min -28
_diffrn_reflns_number 6884
_diffrn_reflns_theta_full 25.02
_diffrn_reflns_theta_max 25.02
_diffrn_reflns_theta_min 2.92
_exptl_absorpt_coefficient_mu 2.083
_exptl_absorpt_correction_T_max 0.7882
_exptl_absorpt_correction_T_min 0.4749
_exptl_absorpt_correction_type multi-scan
_exptl_absorpt_process_details sadabs
_exptl_crystal_colour white
_exptl_crystal_density_diffrn 1.743
_exptl_crystal_density_method 'not measured'
_exptl_crystal_description block
_exptl_crystal_F_000 792
_exptl_crystal_size_max 0.42
_exptl_crystal_size_mid 0.15
_exptl_crystal_size_min 0.12
_refine_diff_density_max 1.088
_refine_diff_density_min -1.667
_refine_diff_density_rms 0.146
_refine_ls_extinction_method none
_refine_ls_goodness_of_fit_ref 1.102
_refine_ls_hydrogen_treatment mixed
_refine_ls_matrix_type full
_refine_ls_number_parameters 199
_refine_ls_number_reflns 2664
_refine_ls_number_restraints 0
_refine_ls_restrained_S_all 1.102
_refine_ls_R_factor_all 0.1171
_refine_ls_R_factor_gt 0.0855
_refine_ls_shift/su_max 0.001
_refine_ls_shift/su_mean 0.000
_refine_ls_structure_factor_coef Fsqd
_refine_ls_weighting_details 'calc w=1/[\s^2^(Fo^2^)+(0.0297P)^2^+19.4041P] where P=(Fo^2^+2Fc^2^)/3'
_refine_ls_weighting_scheme calc
_refine_ls_wR_factor_gt 0.1696
_refine_ls_wR_factor_ref 0.1795
_reflns_number_gt 1842
_reflns_number_total 2664
_reflns_threshold_expression >2sigma(I)
_cod_data_source_file jo8b02108_si_002.cif
_cod_data_source_block 160627f
_cod_depositor_comments
;
The following automatic conversions were performed:

data item '_symmetry_cell_setting' value 'Monoclinic' was changed to
'monoclinic' in accordance with the
/home/data/users/saulius/crontab/automatic-downloads/current/ACS/lib/dictionaries/cif_core.dic
dictionary named 'cif_core.dic' version 2.4.2 last updated on
2011-04-26.

Automatic conversion script
Id: cif_fix_values 6909 2019-04-08 15:41:33Z antanas 
;
_cod_original_sg_symbol_H-M P2(1)/n
_cod_database_code 4035751

loop_
_symmetry_equiv_pos_as_xyz
'x, y, z'
'-x+1/2, y+1/2, -z+1/2'
'-x, -y, -z'
'x-1/2, -y-1/2, z-1/2'

loop_
_atom_site_label
_atom_site_type_symbol
_atom_site_fract_x
_atom_site_fract_y
_atom_site_fract_z
_atom_site_U_iso_or_equiv
_atom_site_adp_type
_atom_site_occupancy
_atom_site_symmetry_multiplicity
_atom_site_calc_flag
_atom_site_refinement_flags
F1 F 0.8672(8) 0.492(2) -0.0911(4) 0.104(3) Uani 1 1 d .
I1 I 0.47327(7) 1.0749(2) 0.07763(3) 0.0603(4) Uani 1 1 d .
O1 O 0.5959(6) 0.9560(17) 0.3384(3) 0.048(2) Uani 1 1 d .
H1 H 0.6387 0.8387 0.3449 0.072 Uiso 1 1 calc R
O2 O 0.7693(6) 1.0388(18) 0.1363(3) 0.054(2) Uani 1 1 d .
C1 C 0.5180(7) 1.046(2) 0.1654(4) 0.035(2) Uani 1 1 d .
C2 C 0.5942(8) 0.861(2) 0.1834(4) 0.034(3) Uani 1 1 d .
C3 C 0.6210(8) 0.833(2) 0.2423(4) 0.035(3) Uani 1 1 d .
H3 H 0.6708 0.7096 0.2551 0.042 Uiso 1 1 calc R
C4 C 0.5751(8) 0.983(2) 0.2814(4) 0.036(3) Uani 1 1 d .
C5 C 0.4987(8) 1.175(2) 0.2639(4) 0.036(3) Uani 1 1 d .
C6 C 0.4706(8) 1.205(2) 0.2045(4) 0.036(3) Uani 1 1 d .
C7 C 0.3934(8) 1.393(2) 0.1884(5) 0.046(3) Uani 1 1 d .
H7 H 0.3703 1.4118 0.1501 0.055 Uiso 1 1 calc R
C8 C 0.3513(9) 1.551(3) 0.2283(5) 0.053(3) Uani 1 1 d .
H8 H 0.3034 1.6802 0.2162 0.064 Uiso 1 1 calc R
C9 C 0.3795(9) 1.520(2) 0.2854(5) 0.048(3) Uani 1 1 d .
H9 H 0.3490 1.6224 0.3119 0.057 Uiso 1 1 calc R
C10 C 0.4529(8) 1.336(2) 0.3033(5) 0.039(3) Uani 1 1 d .
H10 H 0.4727 1.3177 0.3420 0.047 Uiso 1 1 calc R
C11 C 0.6478(8) 0.692(2) 0.1428(4) 0.039(3) Uani 1 1 d .
H11A H 0.5969 0.6240 0.1139 0.047 Uiso 1 1 calc R
H11B H 0.6797 0.5437 0.1634 0.047 Uiso 1 1 calc R
C12 C 0.7302(8) 0.842(2) 0.1141(5) 0.041(3) Uani 1 1 d .
C13 C 0.7670(8) 0.740(3) 0.0597(4) 0.042(3) Uani 1 1 d .
C14 C 0.8502(11) 0.855(3) 0.0383(6) 0.069(4) Uani 1 1 d .
H14 H 0.8857 0.9869 0.0592 0.083 Uiso 1 1 calc R
C15 C 0.8829(11) 0.781(3) -0.0131(6) 0.076(5) Uani 1 1 d .
H15 H 0.9361 0.8704 -0.0288 0.091 Uiso 1 1 calc R
C16 C 0.8345(11) 0.571(3) -0.0406(6) 0.070(4) Uani 1 1 d .
C17 C 0.7547(11) 0.451(3) -0.0211(6) 0.067(4) Uani 1 1 d .
H17 H 0.7214 0.3142 -0.0416 0.080 Uiso 1 1 calc R
C18 C 0.7210(10) 0.530(3) 0.0302(5) 0.057(4) Uani 1 1 d .
H18 H 0.6667 0.4417 0.0450 0.069 Uiso 1 1 calc R

loop_
_atom_site_aniso_label
_atom_site_aniso_U_11
_atom_site_aniso_U_22
_atom_site_aniso_U_33
_atom_site_aniso_U_23
_atom_site_aniso_U_13
_atom_site_aniso_U_12
F1 0.127(7) 0.115(9) 0.079(6) -0.033(6) 0.049(5) -0.008(7)
I1 0.0665(5) 0.0669(7) 0.0453(5) 0.0039(5) -0.0060(3) -0.0203(6)
O1 0.059(5) 0.044(5) 0.042(4) 0.005(4) 0.004(3) 0.018(4)
O2 0.054(5) 0.043(6) 0.067(5) -0.016(4) 0.015(4) -0.029(4)
C1 0.036(5) 0.031(7) 0.039(5) 0.004(5) 0.008(4) -0.013(5)
C2 0.042(6) 0.019(7) 0.041(6) -0.001(5) 0.013(5) -0.008(5)
C3 0.037(6) 0.023(7) 0.047(6) 0.002(5) 0.013(5) 0.001(5)
C4 0.041(6) 0.024(7) 0.045(6) 0.003(5) 0.007(5) -0.004(5)
C5 0.040(6) 0.023(7) 0.047(6) 0.002(5) 0.015(5) -0.002(5)
C6 0.035(6) 0.022(6) 0.050(6) 0.006(5) 0.002(5) -0.007(5)
C7 0.048(6) 0.031(8) 0.058(7) 0.005(6) 0.005(5) 0.000(6)
C8 0.050(7) 0.035(8) 0.075(9) 0.001(7) 0.011(6) 0.005(6)
C9 0.050(7) 0.025(8) 0.070(8) -0.006(6) 0.018(6) 0.008(5)
C10 0.043(6) 0.029(7) 0.047(6) 0.003(5) 0.019(5) -0.005(5)
C11 0.041(6) 0.030(7) 0.049(6) -0.003(5) 0.014(5) -0.007(5)
C12 0.040(6) 0.036(8) 0.047(6) -0.007(5) 0.009(5) -0.006(5)
C13 0.044(6) 0.046(8) 0.040(6) -0.003(6) 0.014(5) -0.014(6)
C14 0.074(9) 0.067(12) 0.071(9) -0.020(8) 0.027(7) -0.025(8)
C15 0.079(10) 0.080(12) 0.075(10) -0.017(9) 0.040(8) -0.030(9)
C16 0.079(9) 0.076(11) 0.060(8) -0.017(9) 0.026(7) -0.019(10)
C17 0.076(9) 0.065(11) 0.061(8) -0.017(8) 0.017(7) -0.016(9)
C18 0.062(8) 0.053(10) 0.059(7) -0.013(7) 0.017(6) -0.023(7)

loop_
_atom_type_symbol
_atom_type_description
_atom_type_scat_dispersion_real
_atom_type_scat_dispersion_imag
_atom_type_scat_source
C C 0.0033 0.0016 'International Tables Vol C Tables 4.2.6.8 and 6.1.1.4'
H H 0.0000 0.0000 'International Tables Vol C Tables 4.2.6.8 and 6.1.1.4'
F F 0.0171 0.0103 'International Tables Vol C Tables 4.2.6.8 and 6.1.1.4'
O O 0.0106 0.0060 'International Tables Vol C Tables 4.2.6.8 and 6.1.1.4'
I I -0.4742 1.8119 'International Tables Vol C Tables 4.2.6.8 and 6.1.1.4'

loop_
_geom_angle_atom_site_label_1
_geom_angle_atom_site_label_2
_geom_angle_atom_site_label_3
_geom_angle
C4 O1 H1 109.5
C2 C1 C6 121.8(9)
C2 C1 I1 117.9(8)
C6 C1 I1 120.3(8)
C1 C2 C3 118.0(9)
C1 C2 C11 123.1(9)
C3 C2 C11 118.9(10)
C4 C3 C2 121.5(10)
C4 C3 H3 119.3
C2 C3 H3 119.3
O1 C4 C3 123.3(10)
O1 C4 C5 115.4(9)
C3 C4 C5 121.2(10)
C10 C5 C4 122.0(10)
C10 C5 C6 119.9(10)
C4 C5 C6 118.0(9)
C1 C6 C7 123.7(10)
C1 C6 C5 119.4(10)
C7 C6 C5 116.8(10)
C8 C7 C6 121.6(11)
C8 C7 H7 119.2
C6 C7 H7 119.2
C9 C8 C7 120.7(12)
C9 C8 H8 119.6
C7 C8 H8 119.6
C10 C9 C8 119.8(11)
C10 C9 H9 120.1
C8 C9 H9 120.1
C9 C10 C5 121.0(11)
C9 C10 H10 119.5
C5 C10 H10 119.5
C2 C11 C12 112.6(9)
C2 C11 H11A 109.1
C12 C11 H11A 109.1
C2 C11 H11B 109.1
C12 C11 H11B 109.1
H11A C11 H11B 107.8
O2 C12 C13 120.0(10)
O2 C12 C11 120.1(10)
C13 C12 C11 119.9(10)
C14 C13 C18 117.8(11)
C14 C13 C12 119.4(11)
C18 C13 C12 122.8(10)
C13 C14 C15 121.9(13)
C13 C14 H14 119.1
C15 C14 H14 119.1
C16 C15 C14 117.7(13)
C16 C15 H15 121.1
C14 C15 H15 121.1
C17 C16 F1 119.0(14)
C17 C16 C15 122.3(13)
F1 C16 C15 118.6(13)
C16 C17 C18 119.3(13)
C16 C17 H17 120.3
C18 C17 H17 120.3
C13 C18 C17 120.7(12)
C13 C18 H18 119.6
C17 C18 H18 119.6

loop_
_geom_bond_atom_site_label_1
_geom_bond_atom_site_label_2
_geom_bond_distance
F1 C16 1.359(14)
I1 C1 2.104(10)
O1 C4 1.352(12)
O1 H1 0.8200
O2 C12 1.218(13)
C1 C2 1.403(15)
C1 C6 1.409(15)
C2 C3 1.409(14)
C2 C11 1.499(14)
C3 C4 1.375(14)
C3 H3 0.9300
C4 C5 1.423(14)
C5 C10 1.409(15)
C5 C6 1.425(14)
C6 C7 1.411(15)
C7 C8 1.385(17)
C7 H7 0.9300
C8 C9 1.374(16)
C8 H8 0.9300
C9 C10 1.372(15)
C9 H9 0.9300
C10 H10 0.9300
C11 C12 1.520(15)
C11 H11A 0.9700
C11 H11B 0.9700
C12 C13 1.499(15)
C13 C14 1.362(16)
C13 C18 1.377(16)
C14 C15 1.373(18)
C14 H14 0.9300
C15 C16 1.37(2)
C15 H15 0.9300
C16 C17 1.320(18)
C17 C18 1.383(17)
C17 H17 0.9300
C18 H18 0.9300

loop_
_geom_torsion_atom_site_label_1
_geom_torsion_atom_site_label_2
_geom_torsion_atom_site_label_3
_geom_torsion_atom_site_label_4
_geom_torsion
C6 C1 C2 C3 1.5(15)
I1 C1 C2 C3 -177.3(7)
C6 C1 C2 C11 -178.5(9)
I1 C1 C2 C11 2.7(13)
C1 C2 C3 C4 -0.7(15)
C11 C2 C3 C4 179.3(10)
C2 C3 C4 O1 177.5(9)
C2 C3 C4 C5 -0.2(16)
O1 C4 C5 C10 4.0(15)
C3 C4 C5 C10 -178.2(10)
O1 C4 C5 C6 -177.6(9)
C3 C4 C5 C6 0.2(15)
C2 C1 C6 C7 -179.7(10)
I1 C1 C6 C7 -1.0(14)
C2 C1 C6 C5 -1.5(15)
I1 C1 C6 C5 177.3(7)
C10 C5 C6 C1 179.1(10)
C4 C5 C6 C1 0.7(15)
C10 C5 C6 C7 -2.6(15)
C4 C5 C6 C7 179.0(10)
C1 C6 C7 C8 -178.1(11)
C5 C6 C7 C8 3.7(16)
C6 C7 C8 C9 -3.6(18)
C7 C8 C9 C10 2.3(18)
C8 C9 C10 C5 -1.3(17)
C4 C5 C10 C9 179.8(10)
C6 C5 C10 C9 1.5(16)
C1 C2 C11 C12 76.9(13)
C3 C2 C11 C12 -103.1(11)
C2 C11 C12 O2 22.9(15)
C2 C11 C12 C13 -160.0(10)
O2 C12 C13 C14 5.9(18)
C11 C12 C13 C14 -171.3(12)
O2 C12 C13 C18 -175.0(12)
C11 C12 C13 C18 7.9(18)
C18 C13 C14 C15 5(2)
C12 C13 C14 C15 -175.6(14)
C13 C14 C15 C16 -5(3)
C14 C15 C16 C17 4(3)
C14 C15 C16 F1 -178.8(15)
F1 C16 C17 C18 -180.0(14)
C15 C16 C17 C18 -3(3)
C14 C13 C18 C17 -4(2)
C12 C13 C18 C17 177.0(13)
C16 C17 C18 C13 3(2)
